data_4505080
loop_
_publ_author_name
'Liu, Cai-Ming'
'Huang, Yong-Hong'
'Zhang, De-Qing'
'Gao, Song'
'Jiang, Feng-Chi'
'Zhang, Jian-Ying'
'Zhu, Dao-Ben'

_publ_section_title
;
 Bis(ethylenedithio)tetrathiafulvalene Radical Salts with Anderson Type
 Heteropolymolybdates Containing Tris(alkoxo) Ligands
;
_journal_issue 4
_journal_name_full 'Crystal Growth &amp; Design'
_journal_page_first 1531
_journal_paper_doi 10.1021/cg050004l
_journal_volume 5
_journal_year 2005
_chemical_formula_sum 'C66 H50 Mn Mo6 N2 O24 S40'
_chemical_formula_weight 3168.06
_chemical_name_systematic
; 
 ? 
;
_space_group_IT_number 2
_symmetry_cell_setting triclinic
_symmetry_space_group_name_Hall '-P 1'
_symmetry_space_group_name_H-M 'P -1'
_atom_sites_solution_hydrogens geom
_atom_sites_solution_primary direct
_atom_sites_solution_secondary difmap
_audit_creation_method SHELXL-97
_cell_angle_alpha 99.36(3)
_cell_angle_beta 100.82(3)
_cell_angle_gamma 101.07(3)
_cell_formula_units_Z 1
_cell_length_a 9.358(2)
_cell_length_b 12.783(3)
_cell_length_c 22.492(4)
_cell_measurement_temperature 150(2)
_cell_volume 2537.9(11)
_computing_cell_refinement 'RAPID AUTO (Rigaku, 2001)'
_computing_data_collection 'RAPID AUTO (Rigaku, 2001)'
_computing_data_reduction 'RAPID AUTO (Rigaku, 2001)'
_computing_molecular_graphics 'SHELXL (Siemens, 1994)'
_computing_publication_material 'SHELXL (Siemens, 1994)'
_computing_structure_refinement 'SHELXL-97 (Sheldrick, 1997)'
_computing_structure_solution 'SHELXS-97 (Sheldrick, 1990)'
_diffrn_ambient_temperature 150(2)
_diffrn_measured_fraction_theta_full 0.794
_diffrn_measured_fraction_theta_max 0.794
_diffrn_measurement_device_type 'Rigaku R-AXIS RAPID IP'
_diffrn_measurement_method Oscillation
_diffrn_radiation_monochromator graphite
_diffrn_radiation_source 'fine-focus sealed tube'
_diffrn_radiation_type MoK\a
_diffrn_radiation_wavelength 0.71073
_diffrn_reflns_av_R_equivalents 0.1161
_diffrn_reflns_av_sigmaI/netI 0.4486
_diffrn_reflns_limit_h_max 12
_diffrn_reflns_limit_h_min -12
_diffrn_reflns_limit_k_max 16
_diffrn_reflns_limit_k_min -16
_diffrn_reflns_limit_l_max 29
_diffrn_reflns_limit_l_min -29
_diffrn_reflns_number 11996
_diffrn_reflns_theta_full 27.48
_diffrn_reflns_theta_max 27.48
_diffrn_reflns_theta_min 0.94
_exptl_absorpt_coefficient_mu 1.730
_exptl_absorpt_correction_T_max 1.2013
_exptl_absorpt_correction_T_min 0.7859
_exptl_absorpt_correction_type psi-scan
_exptl_crystal_colour 'Dark brown'
_exptl_crystal_density_diffrn 2.073
_exptl_crystal_density_method 'not measured'
_exptl_crystal_description 'Thin plate'
_exptl_crystal_F_000 1569
_exptl_crystal_size_max 0.33
_exptl_crystal_size_mid 0.32
_exptl_crystal_size_min 0.03
_refine_diff_density_max 0.959
_refine_diff_density_min -1.443
_refine_diff_density_rms 0.256
_refine_ls_extinction_coef 0.0036(3)
_refine_ls_extinction_expression Fc^*^=kFc[1+0.001xFc^2^\l^3^/sin(2\q)]^-1/4^
_refine_ls_extinction_method SHELXL
_refine_ls_goodness_of_fit_ref 0.727
_refine_ls_hydrogen_treatment mixed
_refine_ls_matrix_type full
_refine_ls_number_parameters 629
_refine_ls_number_reflns 9257
_refine_ls_number_restraints 72
_refine_ls_restrained_S_all 0.725
_refine_ls_R_factor_all 0.1900
_refine_ls_R_factor_gt 0.0657
_refine_ls_shift/su_max 0.000
_refine_ls_shift/su_mean 0.000
_refine_ls_structure_factor_coef Fsqd
_refine_ls_weighting_details 'calc w=1/[\s^2^(Fo^2^)+(0.0771P)^2^+0.0000P] where P=(Fo^2^+2Fc^2^)/3'
_refine_ls_weighting_scheme calc
_refine_ls_wR_factor_gt 0.1463
_refine_ls_wR_factor_ref 0.1985
_reflns_number_gt 2762
_reflns_number_total 9257
_reflns_threshold_expression >2sigma(I)
_cod_data_source_file cg050004lsi20050106_030336.cif
_cod_data_source_block 1
_cod_depositor_comments
;
The following automatic conversions were performed:

'_symmetry_cell_setting' value 'Triclinic' changed to 'triclinic'
according to /home/saulius/struct/CIF-dictionaries/cif_core.dic
dictionary named 'cif_core.dic' version 2.4.1 from
2010-06-29.

'_exptl_absorpt_correction_type' value 'PSI scan'
changed to 'psi-scan' according to
/home/saulius/struct/CIF-dictionaries/cif_core.dic dictionary named
'cif_core.dic' version 2.4.1 from 2010-06-29.

Automatic conversion script
Id: cif_fix_values 1715 2011-07-08 13:25:40Z adriana 
;
_cod_original_cell_volume 2537.9(9)
_cod_original_sg_symbol_H-M P-1
_cod_database_code 4505080

loop_
_symmetry_equiv_pos_as_xyz
'x, y, z'
'-x, -y, -z'

loop_
_atom_site_label
_atom_site_type_symbol
_atom_site_fract_x
_atom_site_fract_y
_atom_site_fract_z
_atom_site_U_iso_or_equiv
_atom_site_adp_type
_atom_site_occupancy
_atom_site_symmetry_multiplicity
_atom_site_calc_flag
_atom_site_refinement_flags
Mo1 Mo 0.11096(17) -0.23327(12) -0.00646(6) 0.0186(4) Uani 1 1 d .
Mo2 Mo -0.00667(17) -0.12964(12) 0.11713(6) 0.0187(4) Uani 1 1 d .
Mo3 Mo -0.10770(16) 0.10643(11) 0.12637(6) 0.0178(4) Uani 1 1 d .
Mn1 Mn 0.0000 0.0000 0.0000 0.0172(9) Uani 1 2 d S
C1 C 0.513(2) 0.1700(13) 0.8119(7) 0.026(4) Uani 1 1 d U
H1A H 0.4210 0.1140 0.8009 0.031 Uiso 1 1 calc R
H1B H 0.5758 0.1565 0.8481 0.031 Uiso 1 1 calc R
C2 C 0.4762(18) 0.2808(12) 0.8288(6) 0.021(4) Uani 1 1 d U
H2A H 0.5677 0.3367 0.8372 0.026 Uiso 1 1 calc R
H2B H 0.4406 0.2839 0.8667 0.026 Uiso 1 1 calc R
C3 C 0.3681(19) 0.2437(13) 0.7040(7) 0.022(4) Uani 1 1 d U
C4 C 0.4690(18) 0.1812(12) 0.6947(7) 0.019(4) Uani 1 1 d .
C5 C 0.3024(18) 0.1653(12) 0.5875(7) 0.019(4) Uani 1 1 d U
C6 C 0.2340(17) 0.1311(12) 0.5253(7) 0.016(4) Uani 1 1 d U
C7 C 0.1391(17) 0.0241(13) 0.4090(7) 0.020(4) Uani 1 1 d .
C8 C 0.0345(19) 0.0774(14) 0.4198(7) 0.029(5) Uani 1 1 d .
C9 C -0.0593(18) 0.0431(12) 0.2964(7) 0.024(4) Uani 1 1 d .
H9A H -0.1391 0.0395 0.2611 0.029 Uiso 1 1 calc R
H9B H 0.0232 0.1022 0.2966 0.029 Uiso 1 1 calc R
C10 C -0.0068(19) -0.0655(13) 0.2885(7) 0.026(4) Uani 1 1 d .
H10A H 0.0198 -0.0787 0.2487 0.032 Uiso 1 1 calc R
H10B H -0.0900 -0.1244 0.2879 0.032 Uiso 1 1 calc R
C11 C -0.060(2) 0.3904(12) 0.7986(7) 0.031(5) Uani 1 1 d .
H11A H -0.1364 0.3360 0.8076 0.037 Uiso 1 1 calc R
H11B H 0.0297 0.4028 0.8307 0.037 Uiso 1 1 calc R
C12 C -0.1140(17) 0.4979(12) 0.7999(6) 0.014(3) Uani 1 1 d U
H12A H -0.0421 0.5497 0.7870 0.016 Uiso 1 1 calc R
H12B H -0.1156 0.5280 0.8422 0.016 Uiso 1 1 calc R
C13 C -0.2742(17) 0.4191(12) 0.6804(6) 0.012(3) Uani 1 1 d U
C14 C -0.1698(19) 0.3627(13) 0.6737(8) 0.027(4) Uani 1 1 d .
C15 C -0.3335(18) 0.3470(12) 0.5635(6) 0.016(4) Uani 1 1 d .
C16 C -0.3948(18) 0.3118(13) 0.5022(7) 0.018(4) Uani 1 1 d .
C17 C -0.4774(19) 0.2151(12) 0.3824(8) 0.024(4) Uani 1 1 d .
C18 C -0.5826(18) 0.2701(13) 0.3920(7) 0.019(4) Uani 1 1 d .
C19 C -0.6866(19) 0.2277(12) 0.2691(7) 0.024(4) Uani 1 1 d .
H19A H -0.7700 0.2203 0.2346 0.029 Uiso 1 1 calc R
H19B H -0.6019 0.2787 0.2632 0.029 Uiso 1 1 calc R
C20 C -0.6468(19) 0.1154(13) 0.2693(7) 0.025(4) Uani 1 1 d .
H20A H -0.6479 0.0810 0.2274 0.030 Uiso 1 1 calc R
H20B H -0.7216 0.0688 0.2838 0.030 Uiso 1 1 calc R
C21 C 0.3047(19) 0.5795(13) 0.7622(7) 0.023(4) Uani 1 1 d .
H21A H 0.2239 0.5232 0.7666 0.028 Uiso 1 1 calc R
H21B H 0.3879 0.5889 0.7971 0.028 Uiso 1 1 calc R
C22 C 0.2533(19) 0.6856(13) 0.7643(7) 0.028(5) Uani 1 1 d .
H22A H 0.3297 0.7387 0.7546 0.033 Uiso 1 1 calc R
H22B H 0.2468 0.7123 0.8064 0.033 Uiso 1 1 calc R
C23 C 0.1046(19) 0.6053(14) 0.6471(7) 0.027(4) Uani 1 1 d .
C24 C 0.2085(18) 0.5485(14) 0.6383(7) 0.023(4) Uani 1 1 d .
C25 C 0.0340(18) 0.5193(13) 0.5307(6) 0.019(4) Uani 1 1 d .
C26 C 0.3027(18) 0.1133(13) -0.0182(7) 0.019(4) Uani 1 1 d U
C27 C 0.2917(18) 0.0103(12) 0.0741(7) 0.019(4) Uani 1 1 d U
C28 C 0.2134(19) 0.1955(13) 0.0785(7) 0.024(4) Uani 1 1 d U
C29 C 0.3116(18) 0.1232(12) 0.0531(7) 0.016(4) Uani 1 1 d U
C30 C 0.4766(18) 0.1873(14) 0.0878(8) 0.036(5) Uani 1 1 d .
H30A H 0.4835 0.1961 0.1319 0.044 Uiso 1 1 calc R
H30B H 0.5446 0.1424 0.0774 0.044 Uiso 1 1 calc R
C31 C 0.531(2) 0.3005(12) 0.0737(8) 0.031(5) Uani 1 1 d .
H31A H 0.6324 0.3311 0.0964 0.047 Uiso 1 1 calc R
H31B H 0.4684 0.3475 0.0857 0.047 Uiso 1 1 calc R
H31C H 0.5269 0.2933 0.0302 0.047 Uiso 1 1 calc R
C32 C 0.261(2) 0.4894(14) 1.0113(8) 0.039(5) Uani 1 1 d .
C33 C 0.287(2) 0.4612(16) 0.9480(10) 0.045(6) Uani 1 1 d U
O1 O -0.0130(12) 0.2292(8) 0.1719(4) 0.019(3) Uani 1 1 d .
O2 O 0.0373(12) 0.0234(8) 0.1552(4) 0.021(3) Uani 1 1 d .
O3 O -0.2502(12) 0.0622(8) 0.1604(5) 0.023(3) Uani 1 1 d .
O4 O 0.0310(12) -0.3564(8) -0.0568(5) 0.024(3) Uani 1 1 d .
O5 O -0.2131(11) 0.1499(8) 0.0577(4) 0.018(3) Uani 1 1 d .
O6 O 0.1511(12) 0.0530(8) -0.0542(4) 0.018(3) Uani 1 1 d .
O7 O 0.0574(11) 0.1423(8) 0.0572(4) 0.016(3) Uani 1 1 d .
O8 O 0.1435(11) -0.0568(8) 0.0519(4) 0.016(3) Uani 1 1 d .
O9 O -0.0324(12) -0.2379(8) 0.0443(4) 0.019(3) Uani 1 1 d .
O10 O 0.1492(12) -0.1524(8) 0.1624(5) 0.019(3) Uani 1 1 d .
O11 O 0.2608(12) -0.2537(9) 0.0436(5) 0.026(3) Uani 1 1 d .
O12 O -0.1508(13) -0.1812(8) 0.1486(5) 0.026(3) Uani 1 1 d .
S1 S 0.6062(5) 0.1580(3) 0.74960(18) 0.0218(10) Uani 1 1 d .
S2 S 0.3416(5) 0.3123(4) 0.77219(19) 0.0228(10) Uani 1 1 d .
S3 S 0.2388(5) 0.2499(3) 0.63741(18) 0.0219(10) Uani 1 1 d .
S4 S 0.4597(5) 0.1228(4) 0.61773(19) 0.0233(11) Uani 1 1 d .
S5 S 0.0675(5) 0.1656(4) 0.49251(18) 0.0240(11) Uani 1 1 d .
S6 S 0.2994(5) 0.0472(4) 0.47304(19) 0.0253(11) Uani 1 1 d .
S7 S -0.1252(5) 0.0731(4) 0.3666(2) 0.0290(12) Uani 1 1 d .
S8 S 0.1490(6) -0.0692(4) 0.34747(19) 0.0326(12) Uani 1 1 d .
S9 S -0.0225(5) 0.3388(4) 0.72485(19) 0.0285(12) Uani 1 1 d .
S10 S -0.2957(5) 0.4835(4) 0.75158(19) 0.0241(11) Uani 1 1 d .
S11 S -0.4020(5) 0.4256(3) 0.61450(18) 0.0203(10) Uani 1 1 d .
S12 S -0.1701(5) 0.3068(4) 0.59411(19) 0.0255(11) Uani 1 1 d .
S13 S -0.3310(5) 0.2269(4) 0.44940(19) 0.0257(11) Uani 1 1 d .
S14 S -0.5595(5) 0.3501(4) 0.46737(19) 0.0233(10) Uani 1 1 d .
S15 S -0.7349(5) 0.2816(4) 0.33903(19) 0.0272(11) Uani 1 1 d .
S16 S -0.4645(5) 0.1293(4) 0.31836(19) 0.0275(11) Uani 1 1 d .
S17 S 0.3608(5) 0.5357(4) 0.69293(18) 0.0229(10) Uani 1 1 d .
S18 S 0.0824(5) 0.6801(4) 0.71503(18) 0.0218(10) Uani 1 1 d .
S19 S -0.0341(5) 0.6000(4) 0.58182(18) 0.0219(10) Uani 1 1 d .
S20 S 0.1963(5) 0.4796(4) 0.56280(18) 0.0223(10) Uani 1 1 d .
N1 N 0.310(2) 0.4397(14) 0.8994(8) 0.057(5) Uani 1 1 d .

loop_
_atom_site_aniso_label
_atom_site_aniso_U_11
_atom_site_aniso_U_22
_atom_site_aniso_U_33
_atom_site_aniso_U_23
_atom_site_aniso_U_13
_atom_site_aniso_U_12
Mo1 0.0130(9) 0.0243(9) 0.0199(8) 0.0035(7) 0.0060(7) 0.0063(7)
Mo2 0.0157(9) 0.0262(10) 0.0152(8) 0.0061(7) 0.0055(7) 0.0040(7)
Mo3 0.0127(9) 0.0272(10) 0.0156(8) 0.0031(7) 0.0064(7) 0.0075(7)
Mn1 0.015(2) 0.021(2) 0.017(2) 0.0040(16) 0.0040(17) 0.0059(17)
C1 0.028(7) 0.031(7) 0.018(6) 0.013(5) 0.005(5) 0.002(5)
C2 0.022(7) 0.028(6) 0.013(6) 0.005(5) 0.004(5) 0.002(5)
C3 0.027(7) 0.025(6) 0.011(6) 0.009(5) 0.004(5) -0.001(5)
C4 0.021(10) 0.006(8) 0.031(10) 0.008(7) 0.010(8) -0.004(7)
C5 0.017(6) 0.022(6) 0.018(6) -0.002(5) 0.014(5) 0.004(5)
C6 0.010(6) 0.020(6) 0.018(6) 0.001(5) 0.006(5) 0.000(5)
C7 0.007(9) 0.027(10) 0.018(9) 0.000(7) 0.000(7) -0.009(8)
C8 0.021(11) 0.039(12) 0.021(10) 0.011(8) 0.001(8) -0.007(9)
C9 0.019(10) 0.024(10) 0.018(9) 0.000(7) -0.013(8) -0.004(8)
C10 0.026(11) 0.020(10) 0.035(11) 0.009(8) 0.011(9) 0.003(8)
C11 0.025(11) 0.018(10) 0.037(11) 0.008(8) -0.006(9) -0.012(8)
C12 0.019(6) 0.017(6) 0.005(5) 0.001(5) 0.002(5) 0.004(5)
C13 0.009(6) 0.018(6) 0.010(6) 0.000(5) 0.008(5) 0.001(5)
C14 0.015(10) 0.025(10) 0.032(11) 0.001(8) 0.002(8) -0.008(8)
C15 0.022(10) 0.024(10) 0.011(8) 0.006(7) 0.014(7) 0.014(8)
C16 0.017(10) 0.024(9) 0.021(9) 0.014(7) 0.013(8) 0.011(8)
C17 0.024(11) 0.017(10) 0.039(11) 0.015(8) 0.015(9) 0.003(8)
C18 0.014(10) 0.024(10) 0.022(9) 0.008(7) 0.007(8) 0.006(8)
C19 0.029(11) 0.012(9) 0.031(10) 0.012(8) 0.003(9) 0.000(8)
C20 0.029(11) 0.027(11) 0.030(10) 0.010(8) 0.017(9) 0.014(9)
C21 0.015(10) 0.029(10) 0.019(9) 0.001(8) -0.010(8) 0.006(8)
C22 0.030(12) 0.045(12) 0.007(8) 0.007(8) 0.001(8) 0.010(9)
C23 0.012(10) 0.035(11) 0.027(10) 0.011(8) 0.001(8) -0.011(8)
C24 0.007(9) 0.045(12) 0.018(9) 0.016(8) 0.006(7) 0.000(8)
C25 0.019(10) 0.028(10) 0.007(8) -0.004(7) 0.003(7) 0.008(8)
C26 0.013(6) 0.030(6) 0.014(6) 0.001(5) 0.004(5) 0.007(5)
C27 0.011(6) 0.016(6) 0.026(6) 0.008(5) -0.003(5) 0.001(5)
C28 0.016(6) 0.024(6) 0.031(7) 0.001(5) 0.008(5) 0.006(5)
C29 0.012(6) 0.016(6) 0.019(6) 0.003(5) -0.001(5) 0.000(5)
C30 0.008(10) 0.051(13) 0.056(13) 0.014(10) 0.016(9) 0.010(9)
C31 0.037(13) 0.019(10) 0.038(11) 0.003(8) 0.010(10) 0.009(9)
C32 0.063(16) 0.028(11) 0.032(11) 0.007(9) 0.012(11) 0.019(11)
C33 0.046(8) 0.036(8) 0.052(8) 0.015(6) 0.007(6) 0.006(6)
O1 0.014(7) 0.024(7) 0.015(6) -0.012(5) 0.005(5) 0.004(5)
O2 0.013(7) 0.028(7) 0.023(6) 0.001(5) 0.014(5) -0.001(5)
O3 0.017(7) 0.020(7) 0.034(7) 0.006(5) 0.018(6) -0.003(5)
O4 0.014(7) 0.014(6) 0.032(7) -0.005(5) -0.004(6) -0.008(5)
O5 0.012(6) 0.020(6) 0.021(6) -0.009(5) 0.007(5) 0.006(5)
O6 0.017(7) 0.031(7) 0.007(5) 0.003(5) -0.004(5) 0.019(6)
O7 0.006(6) 0.030(7) 0.012(6) 0.001(5) 0.001(5) 0.006(5)
O8 0.005(6) 0.023(6) 0.014(6) -0.002(5) -0.005(5) 0.002(5)
O9 0.018(7) 0.022(6) 0.023(6) 0.008(5) 0.013(5) 0.008(5)
O10 0.008(6) 0.016(6) 0.027(6) -0.004(5) 0.003(5) -0.002(5)
O11 0.016(7) 0.027(7) 0.027(7) -0.001(5) -0.004(6) 0.002(5)
O12 0.033(8) 0.027(7) 0.020(6) 0.002(5) 0.017(6) 0.000(6)
S1 0.020(3) 0.027(3) 0.017(2) 0.0028(19) -0.0002(19) 0.008(2)
S2 0.019(3) 0.029(3) 0.021(2) 0.0023(19) 0.006(2) 0.009(2)
S3 0.021(3) 0.029(3) 0.017(2) 0.0027(19) 0.005(2) 0.009(2)
S4 0.015(3) 0.033(3) 0.021(2) 0.001(2) 0.0023(19) 0.010(2)
S5 0.020(3) 0.034(3) 0.019(2) 0.003(2) 0.005(2) 0.011(2)
S6 0.016(2) 0.037(3) 0.021(2) -0.001(2) 0.001(2) 0.009(2)
S7 0.019(3) 0.044(3) 0.022(2) 0.003(2) -0.003(2) 0.011(2)
S8 0.031(3) 0.046(3) 0.018(2) -0.002(2) -0.001(2) 0.016(2)
S9 0.027(3) 0.036(3) 0.021(2) -0.001(2) -0.002(2) 0.017(2)
S10 0.021(3) 0.031(3) 0.019(2) 0.0019(19) 0.004(2) 0.007(2)
S11 0.018(3) 0.028(3) 0.015(2) 0.0026(18) 0.0021(19) 0.011(2)
S12 0.024(3) 0.037(3) 0.020(2) 0.005(2) 0.007(2) 0.016(2)
S13 0.020(3) 0.036(3) 0.021(2) 0.002(2) 0.000(2) 0.012(2)
S14 0.018(3) 0.035(3) 0.019(2) 0.002(2) 0.006(2) 0.013(2)
S15 0.020(3) 0.039(3) 0.021(2) 0.001(2) -0.001(2) 0.013(2)
S16 0.024(3) 0.035(3) 0.022(2) 0.001(2) 0.002(2) 0.010(2)
S17 0.015(2) 0.035(3) 0.017(2) -0.0003(19) 0.0022(19) 0.008(2)
S18 0.018(3) 0.035(3) 0.015(2) 0.0011(19) 0.0057(19) 0.013(2)
S19 0.017(3) 0.032(3) 0.018(2) 0.0005(19) 0.0023(19) 0.015(2)
S20 0.018(3) 0.036(3) 0.013(2) 0.0003(19) 0.0048(19) 0.010(2)
N1 0.076(16) 0.055(13) 0.052(12) 0.003(10) 0.029(11) 0.033(11)

loop_
_atom_type_symbol
_atom_type_description
_atom_type_scat_dispersion_real
_atom_type_scat_dispersion_imag
_atom_type_scat_source
C C 0.0033 0.0016 'International Tables Vol C Tables 4.2.6.8 and 6.1.1.4'
H H 0.0000 0.0000 'International Tables Vol C Tables 4.2.6.8 and 6.1.1.4'
N N 0.0061 0.0033 'International Tables Vol C Tables 4.2.6.8 and 6.1.1.4'
O O 0.0106 0.0060 'International Tables Vol C Tables 4.2.6.8 and 6.1.1.4'
S S 0.1246 0.1234 'International Tables Vol C Tables 4.2.6.8 and 6.1.1.4'
Mn Mn 0.3368 0.7283 'International Tables Vol C Tables 4.2.6.8 and 6.1.1.4'
Mo Mo -1.6832 0.6857 'International Tables Vol C Tables 4.2.6.8 and 6.1.1.4'

loop_
_geom_angle_atom_site_label_1
_geom_angle_atom_site_label_2
_geom_angle_atom_site_label_3
_geom_angle
_geom_angle_site_symmetry_1
_geom_angle_site_symmetry_3
O11 Mo1 O4 106.3(5) . .
O11 Mo1 O9 100.3(5) . .
O4 Mo1 O9 97.9(5) . .
O11 Mo1 O5 100.7(5) . 2
O4 Mo1 O5 102.1(5) . 2
O9 Mo1 O5 145.5(4) . 2
O11 Mo1 O8 90.7(4) . .
O4 Mo1 O8 161.8(5) . .
O9 Mo1 O8 71.9(4) . .
O5 Mo1 O8 80.8(4) 2 .
O11 Mo1 O7 160.1(4) . 2
O4 Mo1 O7 93.4(4) . 2
O9 Mo1 O7 79.2(4) . 2
O5 Mo1 O7 71.8(4) 2 2
O8 Mo1 O7 70.2(3) . 2
O12 Mo2 O10 104.6(5) . .
O12 Mo2 O9 102.6(5) . .
O10 Mo2 O9 100.4(5) . .
O12 Mo2 O2 101.3(5) . .
O10 Mo2 O2 93.8(5) . .
O9 Mo2 O2 147.9(4) . .
O12 Mo2 O6 92.8(5) . 2
O10 Mo2 O6 160.5(4) . 2
O9 Mo2 O6 84.1(4) . 2
O2 Mo2 O6 73.7(4) . 2
O12 Mo2 O8 165.3(4) . .
O10 Mo2 O8 89.8(4) . .
O9 Mo2 O8 71.1(4) . .
O2 Mo2 O8 80.4(4) . .
O6 Mo2 O8 73.6(4) 2 .
O1 Mo3 O3 105.1(5) . .
O1 Mo3 O5 101.3(5) . .
O3 Mo3 O5 100.7(5) . .
O1 Mo3 O2 96.6(5) . .
O3 Mo3 O2 101.7(5) . .
O5 Mo3 O2 146.4(4) . .
O1 Mo3 O6 158.4(5) . 2
O3 Mo3 O6 95.2(4) . 2
O5 Mo3 O6 81.4(4) . 2
O2 Mo3 O6 71.8(4) . 2
O1 Mo3 O7 86.8(4) . .
O3 Mo3 O7 167.0(4) . .
O5 Mo3 O7 71.3(4) . .
O2 Mo3 O7 81.7(4) . .
O6 Mo3 O7 73.8(4) 2 .
O8 Mn1 O8 180.0(7) 2 .
O8 Mn1 O7 88.1(4) 2 .
O8 Mn1 O7 91.9(4) . .
O8 Mn1 O7 91.9(4) 2 2
O8 Mn1 O7 88.1(4) . 2
O7 Mn1 O7 180.0(7) . 2
O8 Mn1 O6 86.3(4) 2 .
O8 Mn1 O6 93.7(4) . .
O7 Mn1 O6 91.9(4) . .
O7 Mn1 O6 88.1(4) 2 .
O8 Mn1 O6 93.7(4) 2 2
O8 Mn1 O6 86.3(4) . 2
O7 Mn1 O6 88.1(4) . 2
O7 Mn1 O6 91.9(4) 2 2
O6 Mn1 O6 180.0(8) . 2
C2 C1 S1 114.2(11) . .
C1 C2 S2 115.7(11) . .
C4 C3 S2 129.6(12) . .
C4 C3 S3 116.2(12) . .
S2 C3 S3 114.2(10) . .
C3 C4 S1 127.3(13) . .
C3 C4 S4 116.0(12) . .
S1 C4 S4 116.7(10) . .
C6 C5 S3 122.8(12) . .
C6 C5 S4 120.4(12) . .
S3 C5 S4 116.8(9) . .
C5 C6 S6 123.7(12) . .
C5 C6 S5 122.5(12) . .
S6 C6 S5 113.8(8) . .
C8 C7 S8 132.5(13) . .
C8 C7 S6 115.4(12) . .
S8 C7 S6 112.0(10) . .
C7 C8 S7 124.8(13) . .
C7 C8 S5 117.7(13) . .
S7 C8 S5 117.3(11) . .
C10 C9 S7 113.3(11) . .
C9 C10 S8 114.7(11) . .
C12 C11 S9 112.6(10) . .
C11 C12 S10 114.4(10) . .
C14 C13 S10 124.1(12) . .
C14 C13 S11 118.6(11) . .
S10 C13 S11 117.2(9) . .
C13 C14 S9 133.6(13) . .
C13 C14 S12 114.8(12) . .
S9 C14 S12 111.4(10) . .
C16 C15 S11 125.7(12) . .
C16 C15 S12 117.9(11) . .
S11 C15 S12 116.3(8) . .
C15 C16 S13 126.7(12) . .
C15 C16 S14 120.6(12) . .
S13 C16 S14 112.6(9) . .
C18 C17 S16 130.7(14) . .
C18 C17 S13 115.2(13) . .
S16 C17 S13 114.0(10) . .
C17 C18 S15 128.4(13) . .
C17 C18 S14 117.6(13) . .
S15 C18 S14 113.8(9) . .
C20 C19 S15 112.7(10) . .
C19 C20 S16 111.3(11) . .
C22 C21 S17 113.4(11) . .
C21 C22 S18 116.6(12) . .
C24 C23 S18 129.4(13) . .
C24 C23 S19 116.5(13) . .
S18 C23 S19 114.1(11) . .
C23 C24 S17 128.4(13) . .
C23 C24 S20 117.5(12) . .
S17 C24 S20 114.1(10) . .
C25 C25 S19 124.5(17) 2_566 .
C25 C25 S20 119.9(16) 2_566 .
S19 C25 S20 115.5(7) . .
O6 C26 C29 110.3(12) . .
O8 C27 C29 113.4(12) . .
O7 C28 C29 110.8(13) . .
C28 C29 C26 113.9(12) . .
C28 C29 C27 112.9(13) . .
C26 C29 C27 113.8(12) . .
C28 C29 C30 103.5(12) . .
C26 C29 C30 106.9(13) . .
C27 C29 C30 104.6(12) . .
C31 C30 C29 116.5(13) . .
N1 C33 C32 178(2) . .
Mo2 O2 Mo3 116.9(5) . .
Mo3 O5 Mo1 122.2(5) . 2
C26 O6 Mn1 114.8(8) . .
C26 O6 Mo2 121.6(8) . 2
Mn1 O6 Mo2 99.7(4) . 2
C26 O6 Mo3 123.3(8) . 2
Mn1 O6 Mo3 98.7(4) . 2
Mo2 O6 Mo3 93.7(3) 2 2
C28 O7 Mn1 119.1(9) . .
C28 O7 Mo1 119.7(9) . 2
Mn1 O7 Mo1 100.2(4) . 2
C28 O7 Mo3 123.2(8) . .
Mn1 O7 Mo3 99.4(4) . .
Mo1 O7 Mo3 89.2(3) 2 .
C27 O8 Mn1 117.0(8) . .
C27 O8 Mo1 118.9(9) . .
Mn1 O8 Mo1 101.5(4) . .
C27 O8 Mo2 124.0(8) . .
Mn1 O8 Mo2 100.4(4) . .
Mo1 O8 Mo2 89.8(3) . .
Mo2 O9 Mo1 122.1(5) . .
C4 S1 C1 97.2(8) . .
C3 S2 C2 102.7(8) . .
C5 S3 C3 95.3(8) . .
C5 S4 C4 95.3(8) . .
C6 S5 C8 96.3(8) . .
C6 S6 C7 96.3(8) . .
C8 S7 C9 99.1(8) . .
C7 S8 C10 103.4(8) . .
C14 S9 C11 101.6(8) . .
C13 S10 C12 101.5(7) . .
C15 S11 C13 95.9(7) . .
C15 S12 C14 93.9(8) . .
C16 S13 C17 98.0(8) . .
C18 S14 C16 96.5(7) . .
C18 S15 C19 99.5(8) . .
C17 S16 C20 100.3(8) . .
C24 S17 C21 100.0(8) . .
C23 S18 C22 100.1(8) . .
C25 S19 C23 96.1(8) . .
C24 S20 C25 94.5(7) . .

loop_
_geom_bond_atom_site_label_1
_geom_bond_atom_site_label_2
_geom_bond_distance
_geom_bond_site_symmetry_2
Mo1 O11 1.716(11) .
Mo1 O4 1.724(10) .
Mo1 O9 1.917(10) .
Mo1 O5 1.950(10) 2
Mo1 O8 2.351(10) .
Mo1 O7 2.365(10) 2
Mo2 O12 1.710(11) .
Mo2 O10 1.717(10) .
Mo2 O9 1.908(10) .
Mo2 O2 1.935(10) .
Mo2 O6 2.243(9) 2
Mo2 O8 2.390(10) .
Mo3 O1 1.703(10) .
Mo3 O3 1.708(10) .
Mo3 O5 1.892(10) .
Mo3 O2 1.958(11) .
Mo3 O6 2.305(10) 2
Mo3 O7 2.426(10) .
Mn1 O8 1.937(9) 2
Mn1 O8 1.937(9) .
Mn1 O7 1.963(10) .
Mn1 O7 1.963(10) 2
Mn1 O6 2.120(11) .
Mn1 O6 2.120(11) 2
C1 C2 1.53(2) .
C1 S1 1.786(16) .
C2 S2 1.769(15) .
C3 C4 1.37(2) .
C3 S2 1.725(16) .
C3 S3 1.763(15) .
C4 S1 1.713(16) .
C4 S4 1.748(16) .
C5 C6 1.383(19) .
C5 S3 1.700(15) .
C5 S4 1.726(16) .
C6 S6 1.737(16) .
C6 S5 1.762(16) .
C7 C8 1.33(2) .
C7 S8 1.704(16) .
C7 S6 1.814(15) .
C8 S7 1.716(17) .
C8 S5 1.767(17) .
C9 C10 1.55(2) .
C9 S7 1.811(16) .
C10 S8 1.791(17) .
C11 C12 1.55(2) .
C11 S9 1.807(17) .
C12 S10 1.796(15) .
C13 C14 1.34(2) .
C13 S10 1.742(14) .
C13 S11 1.746(15) .
C14 S9 1.731(18) .
C14 S12 1.815(17) .
C15 C16 1.354(19) .
C15 S11 1.699(15) .
C15 S12 1.760(16) .
C16 S13 1.743(16) .
C16 S14 1.786(16) .
C17 C18 1.34(2) .
C17 S16 1.702(17) .
C17 S13 1.800(17) .
C18 S15 1.724(16) .
C18 S14 1.784(16) .
C19 C20 1.55(2) .
C19 S15 1.785(16) .
C20 S16 1.809(16) .
C21 C22 1.52(2) .
C21 S17 1.776(16) .
C22 S18 1.749(16) .
C23 C24 1.34(2) .
C23 S18 1.737(18) .
C23 S19 1.750(16) .
C24 S17 1.751(16) .
C24 S20 1.754(16) .
C25 C25 1.37(3) 2_566
C25 S19 1.711(15) .
C25 S20 1.758(16) .
C26 O6 1.486(18) .
C26 C29 1.572(19) .
C27 O8 1.433(17) .
C27 C29 1.578(19) .
C28 O7 1.440(18) .
C28 C29 1.54(2) .
C29 C30 1.59(2) .
C30 C31 1.54(2) .
C32 C33 1.48(3) .
C33 N1 1.15(2) .
O5 Mo1 1.950(10) 2
O6 Mo2 2.243(9) 2
O6 Mo3 2.305(10) 2
O7 Mo1 2.365(10) 2
